data_4029934
loop_
_publ_author_name
'Danilkina, N. A.'
'Kulyashova, A. E.'
'Khlebnikov, A. F.'
'Br\"ase, S'
'Balova, I. A.'

_publ_section_title
;
 Electrophilic cyclization of aryldiacetylenes in the synthesis of
 functionalized enediynes fused to a heterocyclic core.
;
_journal_issue 19
_journal_name_full 'The Journal of organic chemistry'
_journal_page_first 9018
_journal_page_last 9045
_journal_paper_doi 10.1021/jo501396s
_journal_volume 79
_journal_year 2014
_chemical_formula_moiety 'C21 H19 N O2'
_chemical_formula_sum 'C21 H19 N O2'
_chemical_formula_weight 317.37
_chemical_name_systematic
;
 ? 
;
_space_group_crystal_system monoclinic
_space_group_IT_number 14
_space_group_name_Hall '-P 2ybc'
_space_group_name_H-M_alt 'P 1 21/c 1'
_symmetry_space_group_name_Hall '-P 2ybc'
_symmetry_space_group_name_H-M 'P 1 21/c 1'
_atom_sites_solution_hydrogens geom
_atom_sites_solution_primary direct
_atom_sites_solution_secondary difmap
_audit_creation_date 2014-08-18
_audit_creation_method
;
  Olex2 1.2-ac2
  (compiled 2012.03.27 svn.r2268, GUI svn.r4156)
;
_cell_angle_alpha 90.00
_cell_angle_beta 109.5810(10)
_cell_angle_gamma 90.00
_cell_formula_units_Z 8
_cell_length_a 16.6232(2)
_cell_length_b 8.48700(10)
_cell_length_c 24.2138(2)
_cell_measurement_reflns_used 42815
_cell_measurement_temperature 100
_cell_measurement_theta_max 76.3150
_cell_measurement_theta_min 2.8050
_cell_volume 3218.55(6)
_computing_cell_refinement
;
CrysAlisPro, Agilent Technologies,
Version 1.171.36.32 (release 02-08-2013 CrysAlis171 .NET)
(compiled Aug  2 2013,16:46:58)
;
_computing_data_collection
;
CrysAlisPro, Agilent Technologies,
Version 1.171.36.32 (release 02-08-2013 CrysAlis171 .NET)
(compiled Aug  2 2013,16:46:58)
;
_computing_data_reduction
;
CrysAlisPro, Agilent Technologies,
Version 1.171.36.32 (release 02-08-2013 CrysAlis171 .NET)
(compiled Aug  2 2013,16:46:58)
;
_computing_molecular_graphics
;
O. V. Dolomanov, L. J. Bourhis, R. J. Gildea, J. A. K. Howard and H. Puschmann,
OLEX2: a complete structure solution, refinement and analysis program.
J. Appl. Cryst. (2009). 42, 339-341.
;
_computing_publication_material
;
O. V. Dolomanov, L. J. Bourhis, R. J. Gildea, J. A. K. Howard and H. Puschmann,
OLEX2: a complete structure solution, refinement and analysis program.
J. Appl. Cryst. (2009). 42, 339-341.
;
_computing_structure_refinement
;
SHELXL, G.M. Sheldrick, Acta Cryst.
(2008). A64, 112-122
;
_computing_structure_solution
;
SHELXS, G.M. Sheldrick, Acta Cryst.
(2008). A64, 112-122
;
_diffrn_ambient_temperature 100.0
_diffrn_detector_area_resol_mean 10.3829
_diffrn_measured_fraction_theta_full 0.9939
_diffrn_measured_fraction_theta_max 0.9939
_diffrn_measurement_details
;
  1 omega    0.00   25.00   1.0000    2.0000
omega____ theta____ kappa____ phi______ frames
    -       40.0000   93.0000  -47.1816 25

  2 omega    3.00   29.00   1.0000    2.0000
omega____ theta____ kappa____ phi______ frames
    -       40.0000   87.0000  136.8209 26

  3 omega    3.00   28.00   1.0000    2.0000
omega____ theta____ kappa____ phi______ frames
    -       40.0000   87.0000   52.0800 25

  4 omega  -71.00   33.00   1.0000    2.0000
omega____ theta____ kappa____ phi______ frames
    -      -41.1287   57.0000    0.0000 104

  5 omega  -91.00  -54.00   1.0000    2.0000
omega____ theta____ kappa____ phi______ frames
    -      -41.1287  -38.0000  120.0000 37

  6 omega -114.00  -83.00   1.0000    2.0000
omega____ theta____ kappa____ phi______ frames
    -      -41.1287  -57.0000  -60.0000 31

  7 omega  -41.00  -15.00   1.0000    2.0000
omega____ theta____ kappa____ phi______ frames
    -      -41.1287  -38.0000  120.0000 26

  8 omega -115.00  -53.00   1.0000    2.0000
omega____ theta____ kappa____ phi______ frames
    -      -41.1287  -57.0000 -120.0000 62

  9 omega  -72.00  -12.00   1.0000    2.0000
omega____ theta____ kappa____ phi______ frames
    -      -41.1287  -57.0000  -60.0000 60

 10 omega  -41.00  -14.00   1.0000    2.0000
omega____ theta____ kappa____ phi______ frames
    -      -41.1287  -57.0000 -120.0000 27

 11 omega -117.00  -15.00   1.0000    2.0000
omega____ theta____ kappa____ phi______ frames
    -      -41.1287  -38.0000   30.0000 102

 12 omega   24.00   90.00   1.0000    2.0000
omega____ theta____ kappa____ phi______ frames
    -       41.1287 -126.0000  -90.0000 66

 13 omega   24.00   99.00   1.0000    2.0000
omega____ theta____ kappa____ phi______ frames
    -       41.1287 -126.0000  120.0000 75

 14 omega   12.00   37.00   1.0000    2.0000
omega____ theta____ kappa____ phi______ frames
    -       48.0000   84.0000  158.2363 25

 15 omega   18.00   43.00   1.0000    2.0000
omega____ theta____ kappa____ phi______ frames
    -       52.0000   80.0000  -85.2495 25

 16 omega   17.00   42.00   1.0000    2.0000
omega____ theta____ kappa____ phi______ frames
    -       52.0000   81.0000   56.2923 25

 17 omega   18.00   43.00   1.0000    2.0000
omega____ theta____ kappa____ phi______ frames
    -       52.0000   80.0000  -33.2662 25

 18 omega   22.00   47.00   1.0000    2.0000
omega____ theta____ kappa____ phi______ frames
    -       56.0000   78.0000 -140.7313 25

 19 omega   79.00  137.00   1.0000    2.0000
omega____ theta____ kappa____ phi______ frames
    -       60.0000   76.0000 -157.6379 58

 20 omega   30.00   56.00   1.0000    2.0000
omega____ theta____ kappa____ phi______ frames
    -       60.0000   76.0000 -157.6379 26

 21 omega   27.00   53.00   1.0000    2.0000
omega____ theta____ kappa____ phi______ frames
    -       60.0000   77.0000   96.9651 26

 22 omega   30.00   56.00   1.0000    2.0000
omega____ theta____ kappa____ phi______ frames
    -       64.0000   77.0000  167.1662 26

 23 omega   31.00   57.00   1.0000    2.0000
omega____ theta____ kappa____ phi______ frames
    -       64.0000   76.0000  -11.1222 26

 24 omega   35.00   60.00   1.0000    2.0000
omega____ theta____ kappa____ phi______ frames
    -       68.0000   75.0000   15.4875 25

 25 omega   80.00  121.00   1.0000    2.0000
omega____ theta____ kappa____ phi______ frames
    -       68.0000   75.0000   15.4875 41

 26 omega   35.00   83.00   1.0000    2.0000
omega____ theta____ kappa____ phi______ frames
    -       68.0000   76.0000  152.4826 48

 27 omega   38.00   66.00   1.0000    2.0000
omega____ theta____ kappa____ phi______ frames
    -       72.0000   77.0000   68.2425 28

 28 omega   38.00   63.00   1.0000    2.0000
omega____ theta____ kappa____ phi______ frames
    -       72.0000   77.0000 -129.0058 25

 29 omega  106.00  150.00   1.0000    2.0000
omega____ theta____ kappa____ phi______ frames
    -       72.0000   77.0000  -63.9578 44

 30 omega   40.00   66.00   1.0000    2.0000
omega____ theta____ kappa____ phi______ frames
    -       72.0000   75.0000  -94.4351 26

 31 omega   92.00  142.00   1.0000    2.0000
omega____ theta____ kappa____ phi______ frames
    -       72.0000   75.0000  -94.4351 50

 32 omega  112.00  144.00   1.0000    2.0000
omega____ theta____ kappa____ phi______ frames
    -       72.0000   75.0000   30.1528 32

 33 omega   39.00   66.00   1.0000    2.0000
omega____ theta____ kappa____ phi______ frames
    -       72.0000   75.0000   30.1528 27

 34 omega   38.00   99.00   1.0000    2.0000
omega____ theta____ kappa____ phi______ frames
    -       72.0000   77.0000  115.4052 61

 35 omega   38.00   82.00   1.0000    2.0000
omega____ theta____ kappa____ phi______ frames
    -       72.0000   77.0000  -63.9578 44

 36 omega   79.00  128.00   1.0000    8.0000
omega____ theta____ kappa____ phi______ frames
    -      113.0000   77.0000 -150.0000 49

 37 omega   79.00  114.00   1.0000    8.0000
omega____ theta____ kappa____ phi______ frames
    -      113.0000   77.0000  -30.0000 35

 38 omega  129.00  158.00   1.0000    8.0000
omega____ theta____ kappa____ phi______ frames
    -      113.0000   77.0000  150.0000 29

 39 omega   79.00  125.00   1.0000    8.0000
omega____ theta____ kappa____ phi______ frames
    -      113.0000   77.0000  150.0000 46

 40 omega   79.00  105.00   1.0000    8.0000
omega____ theta____ kappa____ phi______ frames
    -      113.0000   77.0000    0.0000 26

 41 omega   76.00  108.00   1.0000    8.0000
omega____ theta____ kappa____ phi______ frames
    -      113.0000 -112.0000  120.0000 32

 42 omega   36.00   73.00   1.0000    8.0000
omega____ theta____ kappa____ phi______ frames
    -      113.0000 -112.0000  120.0000 37

 43 omega  116.00  176.00   1.0000    8.0000
omega____ theta____ kappa____ phi______ frames
    -      113.0000   77.0000   90.0000 60

 44 omega   79.00  111.00   1.0000    8.0000
omega____ theta____ kappa____ phi______ frames
    -      113.0000   77.0000   90.0000 32

 45 omega   83.00  170.00   1.0000    8.0000
omega____ theta____ kappa____ phi______ frames
    -      113.0000   61.0000  -30.0000 87

 46 omega   32.00  100.00   1.0000    8.0000
omega____ theta____ kappa____ phi______ frames
    -      113.0000  -95.0000   90.0000 68

 47 omega   44.00  105.00   1.0000    8.0000
omega____ theta____ kappa____ phi______ frames
    -      113.0000  -95.0000    0.0000 61

 48 omega   82.00  109.00   1.0000    8.0000
omega____ theta____ kappa____ phi______ frames
    -      113.0000  -95.0000  -30.0000 27

 49 omega   79.00  160.00   1.0000    8.0000
omega____ theta____ kappa____ phi______ frames
    -      113.0000   77.0000 -120.0000 81

 50 omega   77.00  115.00   1.0000    8.0000
omega____ theta____ kappa____ phi______ frames
    -      113.0000 -112.0000 -180.0000 38

 51 omega  114.00  178.00   1.0000    8.0000
omega____ theta____ kappa____ phi______ frames
    -      113.0000   77.0000   30.0000 64

 52 omega   79.00  108.00   1.0000    8.0000
omega____ theta____ kappa____ phi______ frames
    -      113.0000   77.0000   30.0000 29

 53 omega   36.00   63.00   1.0000    8.0000
omega____ theta____ kappa____ phi______ frames
    -      113.0000 -112.0000   60.0000 27

 54 omega   82.00  115.00   1.0000    8.0000
omega____ theta____ kappa____ phi______ frames
    -      113.0000 -112.0000   60.0000 33

 55 omega   35.00   61.00   1.0000    8.0000
omega____ theta____ kappa____ phi______ frames
    -      113.0000 -112.0000 -180.0000 26

 56 omega   81.00  115.00   1.0000    8.0000
omega____ theta____ kappa____ phi______ frames
    -      113.0000 -112.0000 -120.0000 34

 57 omega  119.00  173.00   1.0000    8.0000
omega____ theta____ kappa____ phi______ frames
    -      113.0000   77.0000    0.0000 54

 58 omega   83.00  131.00   1.0000    8.0000
omega____ theta____ kappa____ phi______ frames
    -      113.0000   61.0000 -180.0000 48

 59 omega   50.00  101.00   1.0000    8.0000
omega____ theta____ kappa____ phi______ frames
    -      113.0000  -77.0000   30.0000 51

 60 omega  124.00  170.00   1.0000    8.0000
omega____ theta____ kappa____ phi______ frames
    -      113.0000   77.0000  -30.0000 46

 61 omega   79.00  129.00   1.0000    8.0000
omega____ theta____ kappa____ phi______ frames
    -      113.0000   77.0000  -90.0000 50

 62 omega  134.00  160.00   1.0000    8.0000
omega____ theta____ kappa____ phi______ frames
    -      113.0000   77.0000  -90.0000 26

 63 omega   42.00   68.00   1.0000    8.0000
omega____ theta____ kappa____ phi______ frames
    -      113.0000 -112.0000 -120.0000 26

 64 omega   26.00  177.00   1.0000    8.0000
omega____ theta____ kappa____ phi______ frames
    -      113.0000   -4.0000  -57.2708 151

 65 omega  145.00  177.00   1.0000    8.0000
omega____ theta____ kappa____ phi______ frames
    -      113.0000   77.0000  120.0000 32

 66 omega   79.00  131.00   1.0000    8.0000
omega____ theta____ kappa____ phi______ frames
    -      113.0000   77.0000  120.0000 52

 67 omega   44.00   93.00   1.0000    8.0000
omega____ theta____ kappa____ phi______ frames
    -      113.0000  -39.0000   72.0826 49

 68 omega   30.00  101.00   1.0000    8.0000
omega____ theta____ kappa____ phi______ frames
    -      113.0000  -95.0000  120.0000 71

 69 omega   79.00  105.00   1.0000    8.0000
omega____ theta____ kappa____ phi______ frames
    -      113.0000 -112.0000 -150.0000 26

 70 omega  132.00  177.00   1.0000    8.0000
omega____ theta____ kappa____ phi______ frames
    -      113.0000   61.0000  -60.0000 45

 71 omega   83.00  127.00   1.0000    8.0000
omega____ theta____ kappa____ phi______ frames
    -      113.0000   61.0000  -60.0000 44

 72 omega  147.00  178.00   1.0000    8.0000
omega____ theta____ kappa____ phi______ frames
    -      113.0000   77.0000 -180.0000 31

 73 omega   86.00  161.00   1.0000    8.0000
omega____ theta____ kappa____ phi______ frames
    -      113.0000   61.0000  120.0000 75

 74 omega   73.00  115.00   1.0000    8.0000
omega____ theta____ kappa____ phi______ frames
    -      113.0000 -112.0000  -90.0000 42

 75 omega   79.00  138.00   1.0000    8.0000
omega____ theta____ kappa____ phi______ frames
    -      113.0000   77.0000 -180.0000 59

 76 omega   35.00   61.00   1.0000    8.0000
omega____ theta____ kappa____ phi______ frames
    -      113.0000 -112.0000  -90.0000 26

 77 omega   84.00  142.00   1.0000    8.0000
omega____ theta____ kappa____ phi______ frames
    -      113.0000   61.0000   30.0000 58

 78 omega   38.00   67.00   1.0000    8.0000
omega____ theta____ kappa____ phi______ frames
    -      113.0000 -112.0000 -150.0000 29

 79 omega   83.00  159.00   1.0000    8.0000
omega____ theta____ kappa____ phi______ frames
    -      113.0000   61.0000   60.0000 76

 80 omega   83.00  165.00   1.0000    8.0000
omega____ theta____ kappa____ phi______ frames
    -      113.0000   61.0000    0.0000 82

 81 omega  103.00  135.00   1.0000    8.0000
omega____ theta____ kappa____ phi______ frames
    -      113.0000  -61.0000 -120.0000 32

 82 omega   79.00  175.00   1.0000    8.0000
omega____ theta____ kappa____ phi______ frames
    -      113.0000   77.0000   60.0000 96

 83 omega   54.00   83.00   1.0000    8.0000
omega____ theta____ kappa____ phi______ frames
    -      113.0000  -61.0000 -120.0000 29

 84 omega   37.00   62.00   1.0000    8.0000
omega____ theta____ kappa____ phi______ frames
    -      113.0000 -112.0000  -30.0000 25
;
_diffrn_measurement_device_type 'SuperNova, Dual, Cu at zero, Atlas'
_diffrn_measurement_method '\w scans'
_diffrn_orient_matrix_UB_11 0.0260622000
_diffrn_orient_matrix_UB_12 -0.0542005000
_diffrn_orient_matrix_UB_13 0.0286708000
_diffrn_orient_matrix_UB_21 0.0467149000
_diffrn_orient_matrix_UB_22 0.0267966000
_diffrn_orient_matrix_UB_23 0.0591500000
_diffrn_orient_matrix_UB_31 -0.0825420000
_diffrn_orient_matrix_UB_32 -0.0019433000
_diffrn_orient_matrix_UB_33 0.0155372000
_diffrn_radiation_monochromator mirror
_diffrn_radiation_type 'Cu K\a'
_diffrn_radiation_wavelength 1.5418
_diffrn_reflns_av_R_equivalents 0.0254
_diffrn_reflns_av_unetI/netI 0.0103
_diffrn_reflns_limit_h_max 18
_diffrn_reflns_limit_h_min -20
_diffrn_reflns_limit_k_max 10
_diffrn_reflns_limit_k_min -10
_diffrn_reflns_limit_l_max 30
_diffrn_reflns_limit_l_min -30
_diffrn_reflns_number 70891
_diffrn_reflns_theta_full 76.68
_diffrn_reflns_theta_max 76.68
_diffrn_reflns_theta_min 2.82
_diffrn_source 'SuperNova (Cu) X-ray Source'
_exptl_absorpt_coefficient_mu 0.666
_exptl_absorpt_correction_T_max 1.00000
_exptl_absorpt_correction_T_min 0.79515
_exptl_absorpt_correction_type multi-scan
_exptl_absorpt_process_details
;
CrysAlisPro, Agilent Technologies,
Version 1.171.36.32 (release 02-08-2013 CrysAlis171 .NET)
(compiled Aug  2 2013,16:46:58)
Empirical absorption correction using spherical harmonics,
 implemented in SCALE3 ABSPACK scaling algorithm.
;
_exptl_crystal_colour
;
;
_exptl_crystal_density_diffrn 1.310
_exptl_crystal_density_method 'not measured'
_exptl_crystal_description
;
;
_exptl_crystal_F_000 1344
_exptl_crystal_size_max 0.23
_exptl_crystal_size_mid 0.18
_exptl_crystal_size_min 0.11
_refine_diff_density_max 0.513
_refine_diff_density_min -0.265
_refine_diff_density_rms 0.052
_refine_ls_extinction_method none
_refine_ls_goodness_of_fit_ref 1.064
_refine_ls_hydrogen_treatment mixed
_refine_ls_matrix_type full
_refine_ls_number_parameters 437
_refine_ls_number_reflns 6760
_refine_ls_number_restraints 0
_refine_ls_restrained_S_all 1.064
_refine_ls_R_factor_all 0.0479
_refine_ls_R_factor_gt 0.0470
_refine_ls_shift/su_max 0.000
_refine_ls_shift/su_mean 0.000
_refine_ls_structure_factor_coef Fsqd
_refine_ls_weighting_details 'calc w=1/[\s^2^(Fo^2^)+(0.0691P)^2^+1.8429P] where P=(Fo^2^+2Fc^2^)/3'
_refine_ls_weighting_scheme calc
_refine_ls_wR_factor_gt 0.1295
_refine_ls_wR_factor_ref 0.1303
_reflns_number_gt 6556
_reflns_number_total 6760
_reflns_threshold_expression >2sigma(I)
_cod_data_source_file jo501396s_si_003.cif
_cod_data_source_block sku_83_2
_cod_depositor_comments 'Adding full bibliography for 4029934.cif.'
_cod_database_code 4029934
_chemical_oxdiff_formula 'C22 N1 O2 H30'
_reflns_odcompleteness_completeness 95.00
_reflns_odcompleteness_iscentric 1
_reflns_odcompleteness_theta 80.95

loop_
_space_group_symop_id
_space_group_symop_operation_xyz
1 'x, y, z'
2 '-x, y+1/2, -z+1/2'
3 '-x, -y, -z'
4 'x, -y-1/2, z-1/2'

loop_
_atom_site_label
_atom_site_type_symbol
_atom_site_fract_x
_atom_site_fract_y
_atom_site_fract_z
_atom_site_U_iso_or_equiv
_atom_site_adp_type
_atom_site_occupancy
_atom_site_symmetry_multiplicity
_atom_site_calc_flag
_atom_site_refinement_flags
C1 C 0.41771(9) -0.12434(17) 0.26972(7) 0.0249(3) Uani 1 1 d .
H1A H 0.3857 -0.2136 0.2496 0.037 Uiso 1 1 calc R
H1B H 0.4576 -0.1577 0.3066 0.037 Uiso 1 1 calc R
H1C H 0.4481 -0.0783 0.2463 0.037 Uiso 1 1 calc R
C1A C 0.90800(9) -0.13611(17) 0.02732(6) 0.0241(3) Uani 1 1 d .
H1AA H 0.8777 -0.2272 0.0073 0.036 Uiso 1 1 calc R
H1AB H 0.9445 -0.1656 0.0658 0.036 Uiso 1 1 calc R
H1AC H 0.9419 -0.0934 0.0057 0.036 Uiso 1 1 calc R
C3 C 0.38539(8) 0.14229(16) 0.28230(5) 0.0176(3) Uani 1 1 d .
C3A C 0.87463(8) 0.13146(16) 0.03586(5) 0.0180(3) Uani 1 1 d .
C5 C 0.32107(8) 0.25258(15) 0.29108(5) 0.0165(3) Uani 1 1 d .
C5A C 0.81033(8) 0.24436(16) 0.04253(5) 0.0170(3) Uani 1 1 d .
C6 C 0.33882(8) 0.41538(16) 0.29028(5) 0.0185(3) Uani 1 1 d .
H6 H 0.3900 0.4472 0.2861 0.022 Uiso 1 1 calc R
C6A C 0.82817(8) 0.40635(17) 0.04034(6) 0.0190(3) Uani 1 1 d .
H6A H 0.8782 0.4369 0.0341 0.023 Uiso 1 1 calc R
C7 C 0.28197(8) 0.52801(16) 0.29548(5) 0.0181(3) Uani 1 1 d .
H7 H 0.2939 0.6349 0.2949 0.022 Uiso 1 1 calc R
C7A C 0.77307(8) 0.52050(16) 0.04723(5) 0.0187(3) Uani 1 1 d .
H7A H 0.7854 0.6272 0.0462 0.022 Uiso 1 1 calc R
C8 C 0.20573(8) 0.47529(15) 0.30169(5) 0.0158(2) Uani 1 1 d .
C8A C 0.69815(8) 0.46953(15) 0.05574(5) 0.0159(2) Uani 1 1 d .
C10 C 0.12908(8) 0.73177(15) 0.30062(6) 0.0186(3) Uani 1 1 d .
H10D H 0.1777 0.7814 0.3285 0.028 Uiso 1 1 calc R
H10E H 0.0782 0.7633 0.3081 0.028 Uiso 1 1 calc R
H10F H 0.1252 0.7630 0.2617 0.028 Uiso 1 1 calc R
C10A C 0.62451(8) 0.72676(15) 0.05679(6) 0.0194(3) Uani 1 1 d .
H10A H 0.6046 0.7534 0.0159 0.029 Uiso 1 1 calc R
H10B H 0.6789 0.7757 0.0757 0.029 Uiso 1 1 calc R
H10C H 0.5842 0.7634 0.0745 0.029 Uiso 1 1 calc R
C11 C 0.07849(8) 0.45753(15) 0.31353(5) 0.0157(2) Uani 1 1 d .
C11A C 0.57274(8) 0.45425(15) 0.07046(5) 0.0154(2) Uani 1 1 d .
C12 C 0.00233(8) 0.50881(15) 0.32200(5) 0.0170(3) Uani 1 1 d .
C12A C 0.49818(8) 0.50577(15) 0.08117(5) 0.0167(3) Uani 1 1 d .
C13 C -0.06087(8) 0.54422(15) 0.33242(6) 0.0174(3) Uani 1 1 d .
C13A C 0.43609(8) 0.53800(15) 0.09323(6) 0.0175(3) Uani 1 1 d .
C14 C 0.24659(8) 0.20051(15) 0.29942(5) 0.0162(2) Uani 1 1 d .
H14 H 0.2358 0.0934 0.3011 0.019 Uiso 1 1 calc R
C14A C 0.73629(8) 0.19399(15) 0.05214(5) 0.0168(2) Uani 1 1 d .
H14A H 0.7252 0.0872 0.0543 0.020 Uiso 1 1 calc R
C15 C 0.18827(8) 0.31238(15) 0.30527(5) 0.0152(2) Uani 1 1 d .
C15A C 0.67926(8) 0.30753(15) 0.05848(5) 0.0155(2) Uani 1 1 d .
C16 C 0.10681(8) 0.30335(15) 0.31400(5) 0.0155(3) Uani 1 1 d .
C16A C 0.59856(8) 0.29954(15) 0.06805(5) 0.0153(2) Uani 1 1 d .
C17 C 0.06201(8) 0.17042(15) 0.32450(5) 0.0159(2) Uani 1 1 d .
C17A C 0.55109(8) 0.16550(15) 0.07383(5) 0.0160(2) Uani 1 1 d .
C18 C 0.02008(8) 0.06800(15) 0.33574(5) 0.0169(3) Uani 1 1 d .
C18A C 0.50576(8) 0.05999(15) 0.07818(5) 0.0174(3) Uani 1 1 d .
C19 C -0.13581(8) 0.57742(16) 0.34934(6) 0.0207(3) Uani 1 1 d .
H19C H -0.1693 0.6599 0.3243 0.025 Uiso 1 1 calc R
H19D H -0.1172 0.6156 0.3894 0.025 Uiso 1 1 calc R
C19A C 0.36093(8) 0.57037(15) 0.11040(6) 0.0192(3) Uani 1 1 d .
H19A H 0.3133 0.5993 0.0759 0.023 Uiso 1 1 calc R
H19B H 0.3731 0.6589 0.1373 0.023 Uiso 1 1 calc R
C20 C -0.19218(8) 0.43067(17) 0.34449(6) 0.0228(3) Uani 1 1 d .
H20C H -0.2384 0.4560 0.3589 0.027 Uiso 1 1 calc R
H20D H -0.2171 0.4009 0.3036 0.027 Uiso 1 1 calc R
C20A C 0.33568(9) 0.42619(16) 0.14004(6) 0.0219(3) Uani 1 1 d .
H20A H 0.3797 0.4069 0.1775 0.026 Uiso 1 1 calc R
H20B H 0.2829 0.4488 0.1473 0.026 Uiso 1 1 calc R
C21 C -0.14249(8) 0.29447(16) 0.37859(6) 0.0204(3) Uani 1 1 d .
H21 H -0.1111 0.3107 0.4179 0.024 Uiso 1 1 calc R
C21A C 0.32410(9) 0.28188(16) 0.10278(6) 0.0220(3) Uani 1 1 d .
H21A H 0.2848 0.2872 0.0650 0.026 Uiso 1 1 calc R
C22 C -0.14022(8) 0.15255(16) 0.35652(6) 0.0195(3) Uani 1 1 d .
H22 H -0.1762 0.1346 0.3183 0.023 Uiso 1 1 calc R
C22A C 0.36515(8) 0.14772(16) 0.11916(6) 0.0199(3) Uani 1 1 d .
H22A H 0.4006 0.1387 0.1579 0.024 Uiso 1 1 calc R
C23 C -0.08487(8) 0.01778(16) 0.38748(6) 0.0204(3) Uani 1 1 d .
H23C H -0.1204 -0.0641 0.3953 0.024 Uiso 1 1 calc R
H23D H -0.0456 0.0540 0.4248 0.024 Uiso 1 1 calc R
C23A C 0.35866(8) 0.00874(16) 0.07968(6) 0.0220(3) Uani 1 1 d .
H23A H 0.3298 0.0406 0.0394 0.026 Uiso 1 1 calc R
H23B H 0.3243 -0.0722 0.0893 0.026 Uiso 1 1 calc R
C24 C -0.03370(8) -0.05092(15) 0.35039(6) 0.0179(3) Uani 1 1 d .
H24C H 0.0021 -0.1361 0.3719 0.021 Uiso 1 1 calc R
H24D H -0.0731 -0.0945 0.3144 0.021 Uiso 1 1 calc R
C24A C 0.44685(8) -0.06069(15) 0.08513(6) 0.0191(3) Uani 1 1 d .
H24A H 0.4713 -0.1101 0.1232 0.023 Uiso 1 1 calc R
H24B H 0.4397 -0.1413 0.0555 0.023 Uiso 1 1 calc R
N9 N 0.13837(7) 0.56106(13) 0.30606(5) 0.0165(2) Uani 1 1 d .
N9A N 0.63336(7) 0.55651(13) 0.06334(5) 0.0160(2) Uani 1 1 d .
O2 O 0.36015(6) -0.00917(11) 0.27971(4) 0.0212(2) Uani 1 1 d .
O2A O 0.84765(6) -0.01897(12) 0.03194(4) 0.0221(2) Uani 1 1 d .
O4 O 0.45213(6) 0.18300(12) 0.27701(4) 0.0229(2) Uani 1 1 d .
O4A O 0.94373(6) 0.16962(12) 0.03382(4) 0.0226(2) Uani 1 1 d .

loop_
_atom_site_aniso_label
_atom_site_aniso_U_11
_atom_site_aniso_U_22
_atom_site_aniso_U_33
_atom_site_aniso_U_23
_atom_site_aniso_U_13
_atom_site_aniso_U_12
C1 0.0193(6) 0.0228(7) 0.0339(7) -0.0040(6) 0.0106(6) 0.0039(5)
C1A 0.0195(6) 0.0240(7) 0.0318(7) -0.0005(6) 0.0127(5) 0.0045(5)
C3 0.0145(6) 0.0220(6) 0.0157(5) 0.0008(5) 0.0043(4) 0.0006(5)
C3A 0.0147(6) 0.0243(7) 0.0145(5) 0.0001(5) 0.0041(4) 0.0015(5)
C5 0.0145(6) 0.0197(6) 0.0149(5) 0.0008(5) 0.0042(4) 0.0007(5)
C5A 0.0123(6) 0.0228(6) 0.0154(5) 0.0002(5) 0.0037(4) 0.0019(5)
C6 0.0143(6) 0.0232(7) 0.0178(6) 0.0020(5) 0.0049(5) -0.0027(5)
C6A 0.0124(6) 0.0250(7) 0.0197(6) 0.0019(5) 0.0054(5) -0.0015(5)
C7 0.0176(6) 0.0175(6) 0.0194(6) 0.0010(5) 0.0063(5) -0.0032(5)
C7A 0.0151(6) 0.0199(6) 0.0203(6) 0.0018(5) 0.0049(5) -0.0023(5)
C8 0.0150(6) 0.0170(6) 0.0152(5) 0.0003(4) 0.0049(4) 0.0000(5)
C8A 0.0132(6) 0.0184(6) 0.0157(5) 0.0006(5) 0.0042(4) 0.0007(5)
C10 0.0190(6) 0.0146(6) 0.0232(6) 0.0011(5) 0.0085(5) -0.0003(5)
C10A 0.0181(6) 0.0149(6) 0.0246(6) 0.0017(5) 0.0065(5) 0.0006(5)
C11 0.0149(6) 0.0161(6) 0.0165(5) 0.0000(4) 0.0057(4) -0.0010(5)
C11A 0.0137(6) 0.0165(6) 0.0162(5) 0.0001(4) 0.0052(4) -0.0010(4)
C12 0.0175(6) 0.0153(6) 0.0182(6) 0.0004(5) 0.0061(5) -0.0004(5)
C12A 0.0168(6) 0.0142(6) 0.0187(6) 0.0003(4) 0.0056(5) -0.0003(5)
C13 0.0180(6) 0.0145(6) 0.0202(6) 0.0006(5) 0.0071(5) -0.0002(5)
C13A 0.0188(6) 0.0136(6) 0.0205(6) -0.0001(5) 0.0074(5) 0.0002(5)
C14 0.0146(6) 0.0172(6) 0.0163(5) 0.0004(4) 0.0047(4) -0.0009(5)
C14A 0.0156(6) 0.0180(6) 0.0156(5) -0.0008(4) 0.0039(4) -0.0002(5)
C15 0.0139(6) 0.0167(6) 0.0145(5) 0.0004(4) 0.0040(4) -0.0013(5)
C15A 0.0129(6) 0.0182(6) 0.0150(5) -0.0010(4) 0.0043(4) -0.0010(5)
C16 0.0134(6) 0.0167(6) 0.0168(6) -0.0003(4) 0.0057(5) 0.0000(5)
C16A 0.0129(6) 0.0170(6) 0.0161(5) -0.0001(4) 0.0048(4) -0.0007(5)
C17 0.0140(6) 0.0161(6) 0.0175(6) -0.0006(4) 0.0053(4) 0.0023(5)
C17A 0.0142(6) 0.0160(6) 0.0177(6) 0.0002(4) 0.0052(5) 0.0028(5)
C18 0.0150(6) 0.0163(6) 0.0195(6) 0.0002(5) 0.0059(5) 0.0023(5)
C18A 0.0155(6) 0.0163(6) 0.0212(6) 0.0006(5) 0.0071(5) 0.0031(5)
C19 0.0188(6) 0.0196(6) 0.0263(6) 0.0003(5) 0.0112(5) 0.0037(5)
C19A 0.0165(6) 0.0167(6) 0.0264(6) -0.0014(5) 0.0098(5) 0.0015(5)
C20 0.0158(6) 0.0242(7) 0.0314(7) 0.0009(5) 0.0118(5) 0.0019(5)
C20A 0.0204(6) 0.0211(6) 0.0280(7) -0.0010(5) 0.0133(5) 0.0010(5)
C21 0.0169(6) 0.0237(7) 0.0234(6) 0.0004(5) 0.0105(5) -0.0006(5)
C21A 0.0198(6) 0.0207(6) 0.0279(7) -0.0005(5) 0.0113(5) -0.0019(5)
C22 0.0146(6) 0.0224(6) 0.0223(6) 0.0012(5) 0.0074(5) -0.0025(5)
C22A 0.0171(6) 0.0204(6) 0.0250(6) 0.0004(5) 0.0108(5) -0.0027(5)
C23 0.0190(6) 0.0202(6) 0.0236(6) 0.0021(5) 0.0093(5) -0.0021(5)
C23A 0.0189(6) 0.0182(6) 0.0306(7) -0.0012(5) 0.0107(5) -0.0025(5)
C24 0.0169(6) 0.0145(6) 0.0228(6) 0.0011(5) 0.0075(5) -0.0014(5)
C24A 0.0176(6) 0.0134(6) 0.0287(7) 0.0013(5) 0.0109(5) -0.0001(5)
N9 0.0151(5) 0.0155(5) 0.0198(5) 0.0002(4) 0.0070(4) -0.0009(4)
N9A 0.0140(5) 0.0149(5) 0.0196(5) 0.0000(4) 0.0064(4) -0.0008(4)
O2 0.0149(4) 0.0207(5) 0.0292(5) -0.0030(4) 0.0091(4) 0.0008(4)
O2A 0.0150(4) 0.0224(5) 0.0315(5) -0.0008(4) 0.0114(4) 0.0028(4)
O4 0.0163(4) 0.0268(5) 0.0280(5) 0.0022(4) 0.0104(4) 0.0004(4)
O4A 0.0141(4) 0.0282(5) 0.0277(5) -0.0007(4) 0.0101(4) 0.0000(4)

loop_
_atom_type_symbol
_atom_type_description
_atom_type_scat_dispersion_real
_atom_type_scat_dispersion_imag
_atom_type_scat_source
C C 0.0181 0.0091 'International Tables Vol C Tables 4.2.6.8 and 6.1.1.4'
H H 0.0000 0.0000 'International Tables Vol C Tables 4.2.6.8 and 6.1.1.4'
N N 0.0311 0.0180 'International Tables Vol C Tables 4.2.6.8 and 6.1.1.4'
O O 0.0492 0.0322 'International Tables Vol C Tables 4.2.6.8 and 6.1.1.4'

loop_
_geom_angle_atom_site_label_1
_geom_angle_atom_site_label_2
_geom_angle_atom_site_label_3
_geom_angle
H1A C1 H1B 109.5
H1A C1 H1C 109.5
H1B C1 H1C 109.5
O2 C1 H1A 109.5
O2 C1 H1B 109.5
O2 C1 H1C 109.5
H1AA C1A H1AB 109.5
H1AA C1A H1AC 109.5
H1AB C1A H1AC 109.5
O2A C1A H1AA 109.5
O2A C1A H1AB 109.5
O2A C1A H1AC 109.5
O2 C3 C5 112.28(11)
O4 C3 C5 124.32(12)
O4 C3 O2 123.38(12)
O2A C3A C5A 112.64(11)
O4A C3A C5A 124.03(13)
O4A C3A O2A 123.33(12)
C6 C5 C3 116.68(11)
C14 C5 C3 122.51(12)
C14 C5 C6 120.80(12)
C6A C5A C3A 117.18(11)
C14A C5A C3A 121.91(12)
C14A C5A C6A 120.89(12)
C5 C6 H6 119.2
C7 C6 C5 121.55(12)
C7 C6 H6 119.2
C5A C6A H6A 119.2
C7A C6A C5A 121.50(12)
C7A C6A H6A 119.2
C6 C7 H7 121.3
C6 C7 C8 117.47(12)
C8 C7 H7 121.3
C6A C7A H7A 121.3
C6A C7A C8A 117.42(12)
C8A C7A H7A 121.3
C7 C8 C15 121.91(12)
N9 C8 C7 129.21(12)
N9 C8 C15 108.88(11)
C7A C8A C15A 121.99(12)
N9A C8A C7A 129.31(12)
N9A C8A C15A 108.69(11)
H10D C10 H10E 109.5
H10D C10 H10F 109.5
H10E C10 H10F 109.5
N9 C10 H10D 109.5
N9 C10 H10E 109.5
N9 C10 H10F 109.5
H10A C10A H10B 109.5
H10A C10A H10C 109.5
H10B C10A H10C 109.5
N9A C10A H10A 109.5
N9A C10A H10B 109.5
N9A C10A H10C 109.5
C16 C11 C12 127.21(12)
N9 C11 C12 122.71(11)
N9 C11 C16 110.02(11)
C16A C11A C12A 126.93(12)
N9A C11A C12A 123.17(11)
N9A C11A C16A 109.84(11)
C13 C12 C11 175.18(14)
C13A C12A C11A 174.33(14)
C12 C13 C19 174.98(14)
C12A C13A C19A 176.81(14)
C5 C14 H14 120.7
C5 C14 C15 118.69(12)
C15 C14 H14 120.7
C5A C14A H14A 120.8
C5A C14A C15A 118.47(12)
C15A C14A H14A 120.8
C8 C15 C16 106.37(11)
C14 C15 C8 119.46(11)
C14 C15 C16 134.16(12)
C8A C15A C16A 106.67(11)
C14A C15A C8A 119.70(11)
C14A C15A C16A 133.64(12)
C11 C16 C15 106.33(11)
C11 C16 C17 123.56(11)
C17 C16 C15 130.03(11)
C11A C16A C15A 106.29(11)
C11A C16A C17A 124.35(11)
C17A C16A C15A 129.36(11)
C18 C17 C16 173.68(13)
C18A C17A C16A 174.93(13)
C17 C18 C24 177.06(13)
C17A C18A C24A 175.82(13)
C13 C19 H19C 109.2
C13 C19 H19D 109.2
C13 C19 C20 112.11(11)
H19C C19 H19D 107.9
C20 C19 H19C 109.2
C20 C19 H19D 109.2
C13A C19A H19A 109.2
C13A C19A H19B 109.2
C13A C19A C20A 111.86(11)
H19A C19A H19B 107.9
C20A C19A H19A 109.2
C20A C19A H19B 109.2
C19 C20 H20C 109.2
C19 C20 H20D 109.2
H20C C20 H20D 107.9
C21 C20 C19 111.92(11)
C21 C20 H20C 109.2
C21 C20 H20D 109.2
C19A C20A H20A 109.3
C19A C20A H20B 109.3
H20A C20A H20B 108.0
C21A C20A C19A 111.62(11)
C21A C20A H20A 109.3
C21A C20A H20B 109.3
C20 C21 H21 117.8
C22 C21 C20 124.40(13)
C22 C21 H21 117.8
C20A C21A H21A 117.4
C22A C21A C20A 125.25(13)
C22A C21A H21A 117.4
C21 C22 H22 117.0
C21 C22 C23 125.97(12)
C23 C22 H22 117.0
C21A C22A H22A 117.7
C21A C22A C23A 124.64(13)
C23A C22A H22A 117.7
C22 C23 H23C 109.4
C22 C23 H23D 109.4
C22 C23 C24 111.24(11)
H23C C23 H23D 108.0
C24 C23 H23C 109.4
C24 C23 H23D 109.4
C22A C23A H23A 109.1
C22A C23A H23B 109.1
C22A C23A C24A 112.48(11)
H23A C23A H23B 107.8
C24A C23A H23A 109.1
C24A C23A H23B 109.1
C18 C24 C23 112.32(11)
C18 C24 H24C 109.1
C18 C24 H24D 109.1
C23 C24 H24C 109.1
C23 C24 H24D 109.1
H24C C24 H24D 107.9
C18A C24A C23A 112.05(11)
C18A C24A H24A 109.2
C18A C24A H24B 109.2
C23A C24A H24A 109.2
C23A C24A H24B 109.2
H24A C24A H24B 107.9
C8 N9 C10 125.87(11)
C8 N9 C11 108.37(11)
C11 N9 C10 125.69(11)
C8A N9A C10A 125.19(11)
C8A N9A C11A 108.50(10)
C11A N9A C10A 125.79(11)
C3 O2 C1 116.13(10)
C3A O2A C1A 115.78(10)

loop_
_geom_bond_atom_site_label_1
_geom_bond_atom_site_label_2
_geom_bond_distance
C1 H1A 0.9600
C1 H1B 0.9600
C1 H1C 0.9600
C1 O2 1.4437(16)
C1A H1AA 0.9600
C1A H1AB 0.9600
C1A H1AC 0.9600
C1A O2A 1.4431(15)
C3 C5 1.4889(17)
C3 O2 1.3471(16)
C3 O4 1.2092(16)
C3A C5A 1.4841(17)
C3A O2A 1.3460(17)
C3A O4A 1.2102(16)
C5 C6 1.4143(18)
C5 C14 1.3915(17)
C5A C6A 1.4112(19)
C5A C14A 1.3941(18)
C6 H6 0.9300
C6 C7 1.3793(19)
C6A H6A 0.9300
C6A C7A 1.3812(19)
C7 H7 0.9300
C7 C8 1.3988(17)
C7A H7A 0.9300
C7A C8A 1.3974(17)
C8 C15 1.4214(17)
C8 N9 1.3691(16)
C8A C15A 1.4168(18)
C8A N9A 1.3681(16)
C10 H10D 0.9600
C10 H10E 0.9600
C10 H10F 0.9600
C10 N9 1.4583(16)
C10A H10A 0.9600
C10A H10B 0.9600
C10A H10C 0.9600
C10A N9A 1.4557(16)
C11 C12 1.4173(17)
C11 C16 1.3894(18)
C11 N9 1.3843(16)
C11A C12A 1.4177(17)
C11A C16A 1.3888(18)
C11A N9A 1.3838(16)
C12 C13 1.1980(19)
C12A C13A 1.1947(19)
C13 C19 1.4632(17)
C13A C19A 1.4689(17)
C14 H14 0.9300
C14 C15 1.3976(18)
C14A H14A 0.9300
C14A C15A 1.3959(18)
C15 C16 1.4409(17)
C15A C16A 1.4375(17)
C16 C17 1.4209(18)
C16A C17A 1.4179(17)
C17 C18 1.2011(19)
C17A C18A 1.1974(19)
C18 C24 1.4683(17)
C18A C24A 1.4651(17)
C19 H19C 0.9700
C19 H19D 0.9700
C19 C20 1.5392(19)
C19A H19A 0.9700
C19A H19B 0.9700
C19A C20A 1.5460(18)
C20 H20C 0.9700
C20 H20D 0.9700
C20 C21 1.4976(19)
C20A H20A 0.9700
C20A H20B 0.9700
C20A C21A 1.4949(19)
C21 H21 0.9300
C21 C22 1.323(2)
C21A H21A 0.9300
C21A C22A 1.318(2)
C22 H22 0.9300
C22 C23 1.5015(18)
C22A H22A 0.9300
C22A C23A 1.4992(19)
C23 H23C 0.9700
C23 H23D 0.9700
C23 C24 1.5435(18)
C23A H23A 0.9700
C23A H23B 0.9700
C23A C24A 1.5441(18)
C24 H24C 0.9700
C24 H24D 0.9700
C24A H24A 0.9700
C24A H24B 0.9700

loop_
_geom_torsion_atom_site_label_1
_geom_torsion_atom_site_label_2
_geom_torsion_atom_site_label_3
_geom_torsion_atom_site_label_4
_geom_torsion
C3 C5 C6 C7 177.22(11)
C3 C5 C14 C15 -177.78(11)
C3A C5A C6A C7A -178.75(11)
C3A C5A C14A C15A 179.43(11)
C5 C3 O2 C1 178.44(10)
C5 C6 C7 C8 0.07(18)
C5 C14 C15 C8 0.95(17)
C5 C14 C15 C16 179.80(12)
C5A C3A O2A C1A -178.02(10)
C5A C6A C7A C8A -0.80(18)
C5A C14A C15A C8A -0.73(18)
C5A C14A C15A C16A 179.33(12)
C6 C5 C14 C15 1.87(18)
C6 C7 C8 C15 2.82(18)
C6 C7 C8 N9 -178.10(12)
C6A C5A C14A C15A 1.17(18)
C6A C7A C8A C15A 1.24(18)
C6A C7A C8A N9A -179.66(12)
C7 C8 C15 C14 -3.38(18)
C7 C8 C15 C16 177.48(11)
C7 C8 N9 C10 5.0(2)
C7 C8 N9 C11 -178.02(12)
C7A C8A C15A C14A -0.49(19)
C7A C8A C15A C16A 179.47(11)
C7A C8A N9A C10A 8.1(2)
C7A C8A N9A C11A -179.67(12)
C8 C15 C16 C11 1.70(13)
C8 C15 C16 C17 -175.07(12)
C8A C15A C16A C11A 0.15(14)
C8A C15A C16A C17A 179.72(12)
C11 C12 C13 C19 2(3)
C11 C16 C17 C18 -19.0(13)
C11A C12A C13A C19A 7(4)
C11A C16A C17A C18A 12.8(16)
C12 C11 C16 C15 -178.22(12)
C12 C11 C16 C17 -1.2(2)
C12 C11 N9 C8 177.27(11)
C12 C11 N9 C10 -5.74(19)
C12 C13 C19 C20 -60.7(16)
C12A C11A C16A C15A -177.73(12)
C12A C11A C16A C17A 2.7(2)
C12A C11A N9A C8A 177.98(11)
C12A C11A N9A C10A -9.89(19)
C12A C13A C19A C20A -20(3)
C13 C19 C20 C21 54.53(15)
C13A C19A C20A C21A -53.64(15)
C14 C5 C6 C7 -2.44(19)
C14 C15 C16 C11 -177.26(13)
C14 C15 C16 C17 6.0(2)
C14A C5A C6A C7A -0.41(19)
C14A C15A C16A C11A -179.91(13)
C14A C15A C16A C17A -0.3(2)
C15 C8 N9 C10 -175.83(11)
C15 C8 N9 C11 1.15(13)
C15 C16 C17 C18 157.2(12)
C15A C8A N9A C10A -172.66(11)
C15A C8A N9A C11A -0.47(13)
C15A C16A C17A C18A -166.7(14)
C16 C11 C12 C13 42.3(17)
C16 C11 N9 C8 -0.05(14)
C16 C11 N9 C10 176.94(11)
C16 C17 C18 C24 7(4)
C16A C11A C12A C13A 32.5(14)
C16A C11A N9A C8A 0.58(14)
C16A C11A N9A C10A 172.71(11)
C16A C17A C18A C24A -27(3)
C17 C18 C24 C23 -15(3)
C17A C18A C24A C23A 28(2)
C19 C20 C21 C22 -126.69(14)
C19A C20A C21A C22A 123.31(14)
C20 C21 C22 C23 173.74(12)
C20A C21A C22A C23A -174.31(12)
C21 C22 C23 C24 -127.76(14)
C21A C22A C23A C24A 133.03(14)
C22 C23 C24 C18 57.69(14)
C22A C23A C24A C18A -51.90(15)
N9 C8 C15 C14 177.37(10)
N9 C8 C15 C16 -1.77(13)
N9 C11 C12 C13 -134.5(16)
N9 C11 C16 C15 -1.05(14)
N9 C11 C16 C17 175.99(11)
N9A C8A C15A C14A -179.76(10)
N9A C8A C15A C16A 0.20(14)
N9A C11A C12A C13A -144.4(13)
N9A C11A C16A C15A -0.44(14)
N9A C11A C16A C17A 179.96(11)
O2 C3 C5 C6 -175.68(11)
O2 C3 C5 C14 3.97(17)
O2A C3A C5A C6A -172.99(11)
O2A C3A C5A C14A 8.69(17)
O4 C3 C5 C6 3.07(18)
O4 C3 C5 C14 -177.28(12)
O4 C3 O2 C1 -0.32(18)
O4A C3A C5A C6A 6.65(19)
O4A C3A C5A C14A -171.67(12)
O4A C3A O2A C1A 2.34(18)
